data_7043178
loop_
_publ_author_name
'Stetsiuk, Oleh'
'Nesterova, Oksana V.'
'Kokozay, Vladimir N.'
'Domasevitch, Kostiantyn V.'
'Omelchenko, Iryna V.'
'Shishkin, Oleg V.'
'Vranovi\<cov\'a, Beata'
'Bo\<ca, Roman'
'Pombeiro, Armando J. L.'
'Petrusenko, Svitlana R.'

_publ_section_title
;
 Details make the difference: a family of tetranuclear CuIIMnIII complexes
 with cube-like and double open cube-like cores
;
_journal_name_full 'Dalton Trans.'
_journal_paper_doi 10.1039/C7DT00957G
_journal_year 2017
_chemical_formula_moiety 'C39 H50 Cu3 Mn N4 O12, C N S, (H2 O)'
_chemical_formula_sum 'C40 H52 Cu3 Mn N5 O13 S'
_chemical_formula_weight 1088.48
_space_group_crystal_system monoclinic
_space_group_IT_number 14
_space_group_name_Hall '-P 2yn'
_space_group_name_H-M_alt 'P 1 21/n 1'
_symmetry_space_group_name_Hall '-P 2yn'
_symmetry_space_group_name_H-M 'P 1 21/n 1'
_atom_sites_solution_hydrogens mixed
_atom_sites_solution_primary direct
_atom_sites_solution_secondary difmap
_audit_creation_method SHELXL-2014/7
_audit_update_record
;
2017-03-31 deposited with the CCDC.
2017-05-16 downloaded from the CCDC.
;
_cell_angle_alpha 90
_cell_angle_beta 98.170(10)
_cell_angle_gamma 90
_cell_formula_units_Z 4
_cell_length_a 18.5500(12)
_cell_length_b 12.9260(8)
_cell_length_c 19.8784(14)
_cell_measurement_reflns_used 8000
_cell_measurement_temperature 213(2)
_cell_measurement_theta_max 26.73
_cell_measurement_theta_min 4.14
_cell_volume 4718.0(6)
_computing_cell_refinement 'IPDS Software (Stoe & Cie, 2000)'
_computing_data_collection 'IPDS Software (Stoe & Cie, 2000)'
_computing_data_reduction 'IPDS Software (Stoe & Cie, 2000)'
_computing_molecular_graphics 'Diamond 2.1e (Brandenburg, 1999)'
_computing_publication_material 'WinGX 1.70.01 (Farrugia, 1999)'
_computing_structure_refinement 'SHELXL-2014/7 (Sheldrick, 2014)'
_computing_structure_solution 'SHELXS-97 (Sheldrick, 2008)'
_diffrn_ambient_temperature 213(2)
_diffrn_measured_fraction_theta_full 0.970
_diffrn_measured_fraction_theta_max 0.966
_diffrn_measurement_device_type 'Stoe Image plate diffraction system'
_diffrn_measurement_method '\f oscillation scans'
_diffrn_radiation_monochromator graphite
_diffrn_radiation_source 'fine-focus sealed tube'
_diffrn_radiation_type MoK\a
_diffrn_radiation_wavelength 0.71073
_diffrn_reflns_av_R_equivalents 0.0456
_diffrn_reflns_av_unetI/netI 0.0526
_diffrn_reflns_Laue_measured_fraction_full 0.970
_diffrn_reflns_Laue_measured_fraction_max 0.966
_diffrn_reflns_limit_h_max 23
_diffrn_reflns_limit_h_min -23
_diffrn_reflns_limit_k_max 15
_diffrn_reflns_limit_k_min -14
_diffrn_reflns_limit_l_max 25
_diffrn_reflns_limit_l_min -25
_diffrn_reflns_number 35799
_diffrn_reflns_point_group_measured_fraction_full 0.970
_diffrn_reflns_point_group_measured_fraction_max 0.966
_diffrn_reflns_theta_full 25.242
_diffrn_reflns_theta_max 26.732
_diffrn_reflns_theta_min 4.143
_exptl_absorpt_coefficient_mu 1.705
_exptl_absorpt_correction_T_max 0.7600
_exptl_absorpt_correction_T_min 0.6340
_exptl_absorpt_correction_type numerical
_exptl_absorpt_process_details 'X-RED (Stoe & Cie, 2001) and X-SHAPE (Stoe & Cie, 1999)'
_exptl_crystal_colour 'dark green'
_exptl_crystal_density_diffrn 1.532
_exptl_crystal_description prism
_exptl_crystal_F_000 2236
_exptl_crystal_size_max 0.230
_exptl_crystal_size_mid 0.220
_exptl_crystal_size_min 0.200
_refine_diff_density_max 1.343
_refine_diff_density_min -0.942
_refine_diff_density_rms 0.084
_refine_ls_extinction_method none
_refine_ls_goodness_of_fit_ref 0.928
_refine_ls_hydrogen_treatment constr
_refine_ls_matrix_type full
_refine_ls_number_parameters 567
_refine_ls_number_reflns 9684
_refine_ls_number_restraints 10
_refine_ls_restrained_S_all 0.931
_refine_ls_R_factor_all 0.0730
_refine_ls_R_factor_gt 0.0466
_refine_ls_shift/su_max 0.001
_refine_ls_shift/su_mean 0.000
_refine_ls_structure_factor_coef Fsqd
_refine_ls_weighting_details 'w=1/[\s^2^(Fo^2^)+(0.0889P)^2^] where P=(Fo^2^+2Fc^2^)/3'
_refine_ls_weighting_scheme calc
_refine_ls_wR_factor_gt 0.1315
_refine_ls_wR_factor_ref 0.1394
_reflns_Friedel_coverage 0.000
_reflns_number_gt 6144
_reflns_number_total 9684
_reflns_threshold_expression 'I > 2\s(I)'
_cod_data_source_file c7dt00957g2.cif
_cod_data_source_block 2
_cod_database_code 7043178
_shelx_shelxl_version_number 2014/7
_shelx_space_group_comment
;
The symmetry employed for this shelxl refinement is uniquely defined
by the following loop, which should always be used as a source of
symmetry information in preference to the above space-group names.
They are only intended as comments.
;
_shelx_estimated_absorpt_t_min 0.695
_shelx_estimated_absorpt_t_max 0.727

loop_
_space_group_symop_operation_xyz
'x, y, z'
'-x+1/2, y+1/2, -z+1/2'
'-x, -y, -z'
'x-1/2, -y-1/2, z-1/2'

loop_
_atom_site_label
_atom_site_type_symbol
_atom_site_fract_x
_atom_site_fract_y
_atom_site_fract_z
_atom_site_U_iso_or_equiv
_atom_site_adp_type
_atom_site_occupancy
_atom_site_site_symmetry_order
_atom_site_calc_flag
_atom_site_refinement_flags_posn
_atom_site_refinement_flags_adp
_atom_site_refinement_flags_occupancy
_atom_site_disorder_assembly
_atom_site_disorder_group
Mn1 Mn 0.15125(3) 0.09647(4) 0.09378(2) 0.04175(15) Uani 0.25 1 d . . P . .
Mn2 Mn 0.20920(2) 0.09603(4) -0.04839(2) 0.03890(14) Uani 0.25 1 d . . P . .
Mn3 Mn 0.24611(3) -0.09855(4) 0.07235(2) 0.04004(14) Uani 0.25 1 d . . P . .
Mn4 Mn 0.33735(3) 0.10600(4) 0.07552(3) 0.04592(15) Uani 0.25 1 d . . P . .
Cu1 Cu 0.15125(3) 0.09647(4) 0.09378(2) 0.04175(15) Uani 0.75 1 d . . P . .
Cu2 Cu 0.20920(2) 0.09603(4) -0.04839(2) 0.03890(14) Uani 0.75 1 d . . P . .
Cu3 Cu 0.24611(3) -0.09855(4) 0.07235(2) 0.04004(14) Uani 0.75 1 d . . P . .
Cu4 Cu 0.33735(3) 0.10600(4) 0.07552(3) 0.04592(15) Uani 0.75 1 d . . P . .
O1 O 0.24151(14) 0.0215(2) 0.13146(13) 0.0435(7) Uani 1 1 d . . . . .
O2 O 0.07463(14) 0.1875(2) 0.05567(13) 0.0491(7) Uani 1 1 d . . . . .
O3 O 0.15243(13) 0.0175(2) 0.00993(12) 0.0378(6) Uani 1 1 d . . . . .
O4 O 0.27039(16) 0.1584(3) -0.10564(15) 0.0523(7) Uani 1 1 d . . . . .
O5 O 0.30678(13) -0.0147(2) 0.01997(14) 0.0413(6) Uani 1 1 d . . . . .
O6 O 0.17939(16) -0.1788(3) 0.11498(16) 0.0563(8) Uani 1 1 d . . . . .
O7 O 0.41906(14) 0.0409(2) 0.12628(16) 0.0532(8) Uani 1 1 d . . . . .
O8 O 0.25005(14) 0.1763(2) 0.03195(14) 0.0440(7) Uani 1 1 d . . . . .
N1 N 0.16119(18) 0.1589(3) 0.18306(16) 0.0502(9) Uani 1 1 d . . . . .
N2 N 0.16344(16) 0.0030(3) -0.11856(15) 0.0418(8) Uani 1 1 d . . . . .
N3 N 0.26765(18) -0.2087(3) 0.01281(18) 0.0471(8) Uani 1 1 d . . . . .
N4 N 0.36104(19) 0.2396(3) 0.11764(19) 0.0543(9) Uani 1 1 d . . . . .
C1 C 0.2449(2) 0.0145(4) 0.2041(2) 0.0543(12) Uani 1 1 d . . . . .
H1A H 0.2941 -0.0052 0.2250 0.065 Uiso 1 1 calc R U . . .
H1B H 0.2105 -0.0375 0.2160 0.065 Uiso 1 1 calc R U . . .
C2 C 0.2253(2) 0.1211(4) 0.2291(2) 0.0571(13) Uani 1 1 d . . . . .
H2A H 0.2140 0.1164 0.2757 0.068 Uiso 1 1 calc R U . . .
H2B H 0.2663 0.1688 0.2287 0.068 Uiso 1 1 calc R U . . .
C3 C 0.1165(2) 0.2239(4) 0.2029(2) 0.0486(10) Uani 1 1 d . . . . .
H3 H 0.1246 0.2434 0.2489 0.058 Uiso 1 1 calc R U . . .
C4 C 0.0549(2) 0.2698(4) 0.1611(2) 0.0446(10) Uani 1 1 d . . . . .
C5 C 0.0125(2) 0.3402(4) 0.1923(2) 0.0534(11) Uani 1 1 d . . . . .
H5 H 0.0234 0.3514 0.2394 0.064 Uiso 1 1 calc R U . . .
C6 C -0.0443(2) 0.3930(4) 0.1562(3) 0.0563(12) Uani 1 1 d . . . . .
H6 H -0.0722 0.4395 0.1781 0.068 Uiso 1 1 calc R U . . .
C7 C -0.0600(2) 0.3769(4) 0.0868(3) 0.0585(12) Uani 1 1 d . . . . .
H7 H -0.0986 0.4133 0.0616 0.070 Uiso 1 1 calc R U . . .
C8 C -0.0201(2) 0.3086(4) 0.0545(2) 0.0516(11) Uani 1 1 d . . . . .
H8 H -0.0320 0.2997 0.0073 0.062 Uiso 1 1 calc R U . . .
C9 C 0.03795(19) 0.2514(3) 0.0895(2) 0.0413(9) Uani 1 1 d . . . . .
C10 C 0.0895(2) -0.0265(3) -0.03084(19) 0.0422(9) Uani 1 1 d . . . . .
H10A H 0.0530 0.0273 -0.0443 0.051 Uiso 1 1 calc R U . . .
H10B H 0.0676 -0.0797 -0.0051 0.051 Uiso 1 1 calc R U . . .
C11 C 0.1151(2) -0.0730(4) -0.0926(2) 0.0463(10) Uani 1 1 d . . . . .
H11A H 0.1415 -0.1376 -0.0805 0.056 Uiso 1 1 calc R U . . .
H11B H 0.0735 -0.0883 -0.1273 0.056 Uiso 1 1 calc R U . . .
C12 C 0.1692(2) 0.0098(4) -0.1826(2) 0.0488(11) Uani 1 1 d . . . . .
H12 H 0.1395 -0.0337 -0.2127 0.059 Uiso 1 1 calc R U . . .
C13 C 0.2173(2) 0.0784(4) -0.2111(2) 0.0518(12) Uani 1 1 d . . . . .
C14 C 0.2174(3) 0.0733(5) -0.2820(2) 0.0695(16) Uani 1 1 d . . . . .
H14 H 0.1855 0.0276 -0.3083 0.083 Uiso 1 1 calc R U . . .
C15 C 0.2634(4) 0.1343(6) -0.3132(3) 0.088(2) Uani 1 1 d . . . . .
H15 H 0.2634 0.1290 -0.3604 0.105 Uiso 1 1 calc R U . . .
C16 C 0.3092(3) 0.2023(6) -0.2763(3) 0.084(2) Uani 1 1 d . . . . .
H16 H 0.3400 0.2438 -0.2986 0.101 Uiso 1 1 calc R U . . .
C17 C 0.3112(3) 0.2118(5) -0.2060(3) 0.0675(15) Uani 1 1 d . . . . .
H17 H 0.3429 0.2595 -0.1814 0.081 Uiso 1 1 calc R U . . .
C18 C 0.2650(2) 0.1490(4) -0.1724(2) 0.0490(11) Uani 1 1 d . . . . .
C19 C 0.3552(3) -0.0800(4) -0.0107(3) 0.0586(12) Uani 1 1 d . . . . .
H19A H 0.3962 -0.1009 0.0232 0.070 Uiso 1 1 calc R U . . .
H19B H 0.3745 -0.0428 -0.0472 0.070 Uiso 1 1 calc R U . . .
C20 C 0.3131(3) -0.1741(4) -0.0389(2) 0.0558(12) Uani 1 1 d . . . . .
H20A H 0.2820 -0.1568 -0.0815 0.067 Uiso 1 1 calc R U . . .
H20B H 0.3466 -0.2293 -0.0480 0.067 Uiso 1 1 calc R U . . .
C21 C 0.2506(3) -0.3054(4) 0.0196(2) 0.0550(12) Uani 1 1 d . . . . .
H21 H 0.2698 -0.3541 -0.0081 0.066 Uiso 1 1 calc R U . . .
C22 C 0.2044(3) -0.3427(4) 0.0665(3) 0.0594(13) Uani 1 1 d . . . . .
C23 C 0.1918(3) -0.4508(5) 0.0659(3) 0.088(2) Uani 1 1 d . . . . .
H23 H 0.2155 -0.4931 0.0374 0.105 Uiso 1 1 calc R U . . .
C24 C 0.1460(4) -0.4949(6) 0.1058(5) 0.108(3) Uani 1 1 d . . . . .
H24 H 0.1386 -0.5669 0.1050 0.130 Uiso 1 1 calc R U . . .
C25 C 0.1105(3) -0.4325(6) 0.1474(4) 0.101(3) Uani 1 1 d . . . . .
H25 H 0.0782 -0.4620 0.1744 0.122 Uiso 1 1 calc R U . . .
C26 C 0.1224(3) -0.3278(5) 0.1493(3) 0.0745(17) Uani 1 1 d . . . . .
H26 H 0.0981 -0.2869 0.1780 0.089 Uiso 1 1 calc R U . . .
C27 C 0.1702(2) -0.2790(4) 0.1094(2) 0.0566(12) Uani 1 1 d . . . . .
C28 C 0.2606(3) 0.2865(4) 0.0328(3) 0.0606(13) Uani 1 1 d . . . . .
H28A H 0.2135 0.3219 0.0248 0.073 Uiso 1 1 calc R U . . .
H28B H 0.2891 0.3068 -0.0030 0.073 Uiso 1 1 calc R U . . .
C29 C 0.3010(3) 0.3157(4) 0.1021(3) 0.0670(14) Uani 1 1 d . . . . .
H29A H 0.3205 0.3860 0.1012 0.080 Uiso 1 1 calc R U . . .
H29B H 0.2682 0.3125 0.1366 0.080 Uiso 1 1 calc R U . . .
C30 C 0.4240(2) 0.2671(4) 0.1464(2) 0.0588(12) Uani 1 1 d . . . . .
H30 H 0.4314 0.3375 0.1572 0.071 Uiso 1 1 calc R U . . .
C31 C 0.4851(2) 0.1967(4) 0.1638(2) 0.0499(11) Uani 1 1 d . . . . .
C32 C 0.5525(2) 0.2404(4) 0.1923(2) 0.0609(13) Uani 1 1 d . . . . .
H32 H 0.5563 0.3124 0.1986 0.073 Uiso 1 1 calc R U . . .
C33 C 0.6124(2) 0.1793(5) 0.2108(2) 0.0629(14) Uani 1 1 d . . . . .
H33 H 0.6569 0.2093 0.2295 0.076 Uiso 1 1 calc R U . . .
C34 C 0.6073(2) 0.0732(4) 0.2018(2) 0.0561(12) Uani 1 1 d . . . . .
H34 H 0.6483 0.0314 0.2149 0.067 Uiso 1 1 calc R U . . .
C35 C 0.5423(2) 0.0281(4) 0.1737(2) 0.0481(10) Uani 1 1 d . . . . .
H35 H 0.5397 -0.0440 0.1678 0.058 Uiso 1 1 calc R U . . .
C36 C 0.4797(2) 0.0894(4) 0.1537(2) 0.0447(10) Uani 1 1 d . . . . .
C37 C 0.0454(4) -0.0526(7) 0.1934(4) 0.118(3) Uani 1 1 d . . . . .
H37A H 0.0825 -0.0816 0.2275 0.177 Uiso 1 1 calc R U . . .
H37B H 0.0033 -0.0979 0.1874 0.177 Uiso 1 1 calc R U . . .
H37C H 0.0312 0.0150 0.2082 0.177 Uiso 1 1 calc R U . . .
C38 C 0.0970(5) 0.3071(8) -0.1048(4) 0.161(5) Uani 1 1 d . . . . .
H38A H 0.1411 0.3316 -0.1207 0.241 Uiso 1 1 calc R U . . .
H38B H 0.0800 0.3588 -0.0755 0.241 Uiso 1 1 calc R U . . .
H38C H 0.0598 0.2947 -0.1434 0.241 Uiso 1 1 calc R U . . .
C39 C 0.4580(3) 0.2045(9) -0.0290(4) 0.143(4) Uani 1 1 d . . . . .
H39A H 0.4583 0.2760 -0.0140 0.215 Uiso 1 1 calc R U . . .
H39B H 0.4614 0.2022 -0.0772 0.215 Uiso 1 1 calc R U . . .
H39C H 0.4992 0.1683 -0.0040 0.215 Uiso 1 1 calc R U . . .
O9 O 0.0739(2) -0.0425(4) 0.12956(18) 0.0807(11) Uani 1 1 d . . . . .
H1W H 0.1070 -0.0876 0.1284 0.121 Uiso 1 1 d R U . . .
O10 O 0.11171(19) 0.2160(3) -0.06893(18) 0.0720(10) Uani 1 1 d . . . . .
H2W H 0.0969 0.2180 -0.0304 0.108 Uiso 1 1 d R U . . .
O11 O 0.3965(2) 0.1593(4) -0.0175(3) 0.1087(16) Uani 1 1 d . . . . .
H3W H 0.3623 0.1667 -0.0505 0.163 Uiso 1 1 d R U . . .
O12 O 0.3589(3) -0.1472(4) 0.1478(2) 0.1007(14) Uani 1 1 d . . . . .
H4W H 0.3793 -0.2036 0.1392 0.151 Uiso 1 1 d R U . . .
H5W H 0.3852 -0.0971 0.1380 0.151 Uiso 1 1 d R U . . .
O13A O 0.3680(8) -0.4958(12) -0.0296(7) 0.200(5) Uiso 0.65 1 d . . P . .
O13B O 0.4084(14) -0.466(2) -0.0520(12) 0.180(9) Uiso 0.35 1 d . . P . .
S1A S 0.4053(2) 0.6071(3) 0.12737(19) 0.1156(10) Uiso 0.65 1 d D U P A -1
N5A N 0.5473(4) 0.6117(11) 0.1999(6) 0.161(4) Uiso 0.65 1 d D U P A -1
C40A C 0.4898(4) 0.6044(10) 0.1709(7) 0.141(3) Uiso 0.65 1 d D U P A -1
S1B S 0.5355(5) 0.5436(8) 0.1600(5) 0.161(3) Uiso 0.35 1 d D U P B -2
N5B N 0.4198(8) 0.6833(14) 0.1232(11) 0.143(5) Uiso 0.35 1 d D U P B -2
C40B C 0.4653(9) 0.6254(16) 0.1398(13) 0.152(4) Uiso 0.35 1 d D U P B -2

loop_
_atom_site_aniso_label
_atom_site_aniso_U_11
_atom_site_aniso_U_22
_atom_site_aniso_U_33
_atom_site_aniso_U_23
_atom_site_aniso_U_13
_atom_site_aniso_U_12
Mn1 0.0365(3) 0.0513(4) 0.0349(2) -0.0065(2) -0.00379(18) 0.0108(2)
Mn2 0.0332(2) 0.0404(3) 0.0422(3) -0.0003(2) 0.00224(19) -0.0030(2)
Mn3 0.0392(3) 0.0339(3) 0.0463(3) 0.0004(2) 0.0032(2) -0.0032(2)
Mn4 0.0373(3) 0.0356(3) 0.0600(3) -0.0034(2) -0.0103(2) 0.0000(2)
Cu1 0.0365(3) 0.0513(4) 0.0349(2) -0.0065(2) -0.00379(18) 0.0108(2)
Cu2 0.0332(2) 0.0404(3) 0.0422(3) -0.0003(2) 0.00224(19) -0.0030(2)
Cu3 0.0392(3) 0.0339(3) 0.0463(3) 0.0004(2) 0.0032(2) -0.0032(2)
Cu4 0.0373(3) 0.0356(3) 0.0600(3) -0.0034(2) -0.0103(2) 0.0000(2)
O1 0.0453(15) 0.0405(18) 0.0413(14) -0.0020(12) -0.0054(12) 0.0083(12)
O2 0.0429(15) 0.061(2) 0.0415(15) -0.0070(13) -0.0005(12) 0.0159(13)
O3 0.0314(12) 0.0416(17) 0.0400(13) -0.0076(11) 0.0035(10) -0.0065(11)
O4 0.0487(16) 0.053(2) 0.0560(18) 0.0063(14) 0.0089(13) -0.0071(14)
O5 0.0381(14) 0.0306(16) 0.0559(16) -0.0076(12) 0.0089(12) -0.0048(11)
O6 0.0520(17) 0.047(2) 0.071(2) 0.0085(15) 0.0115(15) -0.0074(14)
O7 0.0375(15) 0.042(2) 0.074(2) 0.0031(15) -0.0150(13) -0.0012(12)
O8 0.0443(15) 0.0275(17) 0.0547(16) -0.0029(12) -0.0115(12) -0.0005(11)
N1 0.0445(19) 0.065(3) 0.0379(17) -0.0086(17) -0.0043(14) 0.0130(17)
N2 0.0351(16) 0.051(2) 0.0389(18) -0.0040(15) 0.0021(13) 0.0003(14)
N3 0.0483(19) 0.035(2) 0.054(2) -0.0025(16) -0.0039(15) -0.0026(15)
N4 0.0474(19) 0.039(2) 0.069(2) -0.0087(18) -0.0160(17) 0.0037(16)
C1 0.054(3) 0.066(3) 0.038(2) -0.001(2) -0.0087(18) 0.012(2)
C2 0.054(2) 0.072(4) 0.040(2) -0.009(2) -0.0114(19) 0.016(2)
C3 0.051(2) 0.054(3) 0.040(2) -0.0085(19) 0.0049(18) 0.002(2)
C4 0.0368(19) 0.049(3) 0.049(2) -0.0036(19) 0.0087(17) -0.0013(18)
C5 0.047(2) 0.057(3) 0.058(3) -0.008(2) 0.017(2) -0.001(2)
C6 0.043(2) 0.054(3) 0.075(3) -0.007(2) 0.018(2) 0.009(2)
C7 0.042(2) 0.053(3) 0.079(3) 0.002(2) 0.004(2) 0.011(2)
C8 0.039(2) 0.057(3) 0.056(3) -0.001(2) -0.0001(18) 0.006(2)
C9 0.0325(18) 0.040(3) 0.051(2) -0.0008(18) 0.0044(16) -0.0014(16)
C10 0.0338(19) 0.050(3) 0.042(2) -0.0022(18) 0.0035(16) -0.0114(17)
C11 0.041(2) 0.053(3) 0.042(2) -0.0063(18) -0.0025(16) -0.0084(18)
C12 0.037(2) 0.068(3) 0.039(2) 0.000(2) -0.0006(16) 0.009(2)
C13 0.042(2) 0.070(3) 0.044(2) 0.013(2) 0.0092(18) 0.022(2)
C14 0.059(3) 0.106(5) 0.044(2) 0.012(3) 0.010(2) 0.024(3)
C15 0.083(4) 0.131(6) 0.053(3) 0.030(4) 0.023(3) 0.037(4)
C16 0.076(4) 0.095(5) 0.091(4) 0.048(4) 0.045(3) 0.033(4)
C17 0.055(3) 0.070(4) 0.083(4) 0.030(3) 0.028(2) 0.019(2)
C18 0.038(2) 0.052(3) 0.059(3) 0.019(2) 0.0135(19) 0.0168(19)
C19 0.053(3) 0.053(3) 0.073(3) -0.013(2) 0.020(2) 0.001(2)
C20 0.062(3) 0.045(3) 0.062(3) -0.012(2) 0.013(2) 0.002(2)
C21 0.063(3) 0.032(3) 0.063(3) -0.004(2) -0.015(2) 0.004(2)
C22 0.057(3) 0.040(3) 0.072(3) 0.019(2) -0.025(2) -0.013(2)
C23 0.096(4) 0.041(4) 0.112(5) 0.022(3) -0.035(4) -0.013(3)
C24 0.103(5) 0.050(5) 0.153(7) 0.044(4) -0.042(5) -0.036(4)
C25 0.062(4) 0.087(6) 0.142(7) 0.069(5) -0.029(4) -0.029(3)
C26 0.051(3) 0.075(4) 0.091(4) 0.031(3) -0.014(3) -0.020(3)
C27 0.041(2) 0.060(4) 0.062(3) 0.019(2) -0.016(2) -0.015(2)
C28 0.058(3) 0.035(3) 0.081(3) -0.005(2) -0.018(2) 0.002(2)
C29 0.065(3) 0.039(3) 0.087(4) -0.013(2) -0.023(3) 0.011(2)
C30 0.056(3) 0.047(3) 0.066(3) -0.015(2) -0.015(2) -0.005(2)
C31 0.039(2) 0.058(3) 0.050(2) -0.007(2) -0.0031(17) -0.0068(19)
C32 0.048(2) 0.062(4) 0.069(3) -0.013(2) -0.004(2) -0.014(2)
C33 0.032(2) 0.091(4) 0.063(3) -0.005(3) -0.0033(19) -0.009(2)
C34 0.034(2) 0.077(4) 0.056(3) 0.004(2) 0.0032(18) 0.000(2)
C35 0.036(2) 0.053(3) 0.054(2) 0.005(2) 0.0006(17) 0.0013(18)
C36 0.0334(19) 0.053(3) 0.046(2) 0.0064(19) -0.0014(16) -0.0054(18)
C37 0.074(4) 0.161(8) 0.122(6) 0.053(6) 0.027(4) 0.011(5)
C38 0.157(8) 0.232(12) 0.100(6) 0.087(7) 0.038(5) 0.116(8)
C39 0.061(4) 0.254(13) 0.119(6) -0.015(7) 0.025(4) -0.039(6)
O9 0.065(2) 0.107(3) 0.069(2) 0.011(2) 0.0063(18) 0.000(2)
O10 0.073(2) 0.075(3) 0.071(2) 0.0144(19) 0.0222(18) 0.0177(19)
O11 0.068(3) 0.124(4) 0.128(4) 0.039(3) -0.007(2) -0.024(3)
O12 0.116(4) 0.100(4) 0.081(3) 0.017(3) -0.004(3) -0.009(3)

loop_
_atom_type_symbol
_atom_type_description
_atom_type_scat_dispersion_real
_atom_type_scat_dispersion_imag
_atom_type_scat_source
C C 0.0033 0.0016 'International Tables Vol C Tables 4.2.6.8 and 6.1.1.4'
H H 0.0000 0.0000 'International Tables Vol C Tables 4.2.6.8 and 6.1.1.4'
N N 0.0061 0.0033 'International Tables Vol C Tables 4.2.6.8 and 6.1.1.4'
O O 0.0106 0.0060 'International Tables Vol C Tables 4.2.6.8 and 6.1.1.4'
S S 0.1246 0.1234 'International Tables Vol C Tables 4.2.6.8 and 6.1.1.4'
Mn Mn 0.3368 0.7283 'International Tables Vol C Tables 4.2.6.8 and 6.1.1.4'
Cu Cu 0.3201 1.2651 'International Tables Vol C Tables 4.2.6.8 and 6.1.1.4'

loop_
_geom_angle_atom_site_label_1
_geom_angle_atom_site_label_2
_geom_angle_atom_site_label_3
_geom_angle
O2 Mn1 N1 94.33(13)
O2 Mn1 O3 94.64(11)
N1 Mn1 O3 171.00(13)
O2 Mn1 O1 170.58(13)
N1 Mn1 O1 83.80(13)
O3 Mn1 O1 87.47(11)
O2 Mn1 O9 97.58(13)
N1 Mn1 O9 91.30(15)
O3 Mn1 O9 86.73(12)
O1 Mn1 O9 91.70(13)
O2 Mn1 Mn3 146.95(8)
N1 Mn1 Mn3 118.52(11)
O3 Mn1 Mn3 52.48(8)
O1 Mn1 Mn3 36.92(8)
O9 Mn1 Mn3 79.30(10)
O2 Mn1 Mn2 88.57(8)
N1 Mn1 Mn2 145.12(12)
O3 Mn1 Mn2 36.09(8)
O1 Mn1 Mn2 87.75(8)
O9 Mn1 Mn2 122.81(10)
Mn3 Mn1 Mn2 66.977(17)
O4 Mn2 N2 94.02(14)
O4 Mn2 O3 173.58(13)
N2 Mn2 O3 83.52(12)
O4 Mn2 O8 93.92(13)
N2 Mn2 O8 171.64(13)
O3 Mn2 O8 88.30(11)
O4 Mn2 O10 97.20(13)
N2 Mn2 O10 92.09(14)
O3 Mn2 O10 88.84(12)
O8 Mn2 O10 89.49(12)
O4 Mn2 Mn1 147.48(10)
N2 Mn2 Mn1 118.24(10)
O3 Mn2 Mn1 36.09(7)
O8 Mn2 Mn1 54.09(9)
O10 Mn2 Mn1 78.76(9)
O4 Mn2 Mn4 90.13(9)
N2 Mn2 Mn4 141.71(10)
O3 Mn2 Mn4 88.17(7)
O8 Mn2 Mn4 35.66(8)
O10 Mn2 Mn4 125.13(10)
Mn1 Mn2 Mn4 67.579(17)
O6 Mn3 N3 94.32(15)
O6 Mn3 O1 94.49(13)
N3 Mn3 O1 169.98(13)
O6 Mn3 O5 173.89(12)
N3 Mn3 O5 84.13(13)
O1 Mn3 O5 87.59(11)
O6 Mn3 O12 97.98(14)
N3 Mn3 O12 87.31(15)
O1 Mn3 O12 86.73(14)
O5 Mn3 O12 87.86(13)
O6 Mn3 O3 95.64(11)
N3 Mn3 O3 109.25(12)
O1 Mn3 O3 74.59(9)
O5 Mn3 O3 79.36(10)
O12 Mn3 O3 157.66(13)
O6 Mn3 Mn4 146.49(10)
N3 Mn3 Mn4 118.46(11)
O1 Mn3 Mn4 52.28(8)
O5 Mn3 Mn4 36.59(8)
O12 Mn3 Mn4 78.15(12)
O3 Mn3 Mn4 80.70(6)
O6 Mn3 Mn1 87.98(10)
N3 Mn3 Mn1 147.70(10)
O1 Mn3 Mn1 37.60(7)
O5 Mn3 Mn1 90.20(8)
O12 Mn3 Mn1 124.32(12)
O3 Mn3 Mn1 38.59(6)
Mn4 Mn3 Mn1 68.362(18)
O7 Mn4 N4 92.90(14)
O7 Mn4 O5 95.30(12)
N4 Mn4 O5 170.42(14)
O7 Mn4 O8 174.27(13)
N4 Mn4 O8 84.24(12)
O5 Mn4 O8 88.01(11)
O7 Mn4 O11 96.89(15)
N4 Mn4 O11 88.65(18)
O5 Mn4 O11 85.46(15)
O8 Mn4 O11 88.02(14)
O7 Mn4 O1 97.81(11)
N4 Mn4 O1 109.33(14)
O5 Mn4 O1 74.46(10)
O8 Mn4 O1 78.55(10)
O11 Mn4 O1 156.06(13)
O7 Mn4 Mn3 91.42(9)
N4 Mn4 Mn3 147.90(12)
O5 Mn4 Mn3 36.92(8)
O8 Mn4 Mn3 88.42(8)
O11 Mn4 Mn3 122.36(13)
O1 Mn4 Mn3 38.60(6)
O7 Mn4 Mn2 148.18(10)
N4 Mn4 Mn2 117.99(10)
O5 Mn4 Mn2 53.28(8)
O8 Mn4 Mn2 35.98(8)
O11 Mn4 Mn2 77.65(10)
O1 Mn4 Mn2 79.89(6)
Mn3 Mn4 Mn2 66.886(16)
C1 O1 Mn3 123.6(3)
C1 O1 Mn1 108.9(2)
Mn3 O1 Mn1 105.48(12)
C1 O1 Mn4 123.0(2)
Mn3 O1 Mn4 89.13(10)
Mn1 O1 Mn4 103.63(11)
C9 O2 Mn1 126.3(2)
C10 O3 Mn2 109.4(2)
C10 O3 Mn1 125.4(2)
Mn2 O3 Mn1 107.82(12)
C10 O3 Mn3 119.7(2)
Mn2 O3 Mn3 102.21(10)
Mn1 O3 Mn3 88.93(9)
C18 O4 Mn2 126.6(3)
C19 O5 Mn4 124.3(2)
C19 O5 Mn3 110.0(3)
Mn4 O5 Mn3 106.49(12)
C27 O6 Mn3 126.0(3)
C36 O7 Mn4 125.0(3)
C28 O8 Mn4 110.7(2)
C28 O8 Mn2 124.7(3)
Mn4 O8 Mn2 108.35(13)
C3 N1 C2 121.7(3)
C3 N1 Mn1 125.1(3)
C2 N1 Mn1 113.2(3)
C12 N2 C11 122.0(4)
C12 N2 Mn2 125.0(3)
C11 N2 Mn2 112.8(2)
C21 N3 C20 122.0(4)
C21 N3 Mn3 124.8(3)
C20 N3 Mn3 112.9(3)
C30 N4 C29 121.4(4)
C30 N4 Mn4 125.3(3)
C29 N4 Mn4 112.4(3)
O1 C1 C2 106.9(4)
O1 C1 H1A 110.3
C2 C1 H1A 110.3
O1 C1 H1B 110.3
C2 C1 H1B 110.3
H1A C1 H1B 108.6
N1 C2 C1 107.8(3)
N1 C2 H2A 110.2
C1 C2 H2A 110.2
N1 C2 H2B 110.2
C1 C2 H2B 110.2
H2A C2 H2B 108.5
N1 C3 C4 125.9(4)
N1 C3 H3 117.0
C4 C3 H3 117.0
C5 C4 C9 119.3(4)
C5 C4 C3 117.4(4)
C9 C4 C3 123.3(4)
C6 C5 C4 121.9(4)
C6 C5 H5 119.0
C4 C5 H5 119.0
C5 C6 C7 119.0(4)
C5 C6 H6 120.5
C7 C6 H6 120.5
C8 C7 C6 120.9(4)
C8 C7 H7 119.6
C6 C7 H7 119.6
C7 C8 C9 122.3(4)
C7 C8 H8 118.9
C9 C8 H8 118.9
O2 C9 C8 119.6(4)
O2 C9 C4 123.8(3)
C8 C9 C4 116.7(4)
O3 C10 C11 107.0(3)
O3 C10 H10A 110.3
C11 C10 H10A 110.3
O3 C10 H10B 110.3
C11 C10 H10B 110.3
H10A C10 H10B 108.6
N2 C11 C10 107.3(3)
N2 C11 H11A 110.2
C10 C11 H11A 110.2
N2 C11 H11B 110.2
C10 C11 H11B 110.2
H11A C11 H11B 108.5
N2 C12 C13 125.1(4)
N2 C12 H12 117.5
C13 C12 H12 117.5
C14 C13 C18 118.8(5)
C14 C13 C12 117.1(5)
C18 C13 C12 124.1(4)
C15 C14 C13 120.9(6)
C15 C14 H14 119.6
C13 C14 H14 119.6
C16 C15 C14 120.4(5)
C16 C15 H15 119.8
C14 C15 H15 119.8
C15 C16 C17 121.5(5)
C15 C16 H16 119.3
C17 C16 H16 119.3
C16 C17 C18 119.3(6)
C16 C17 H17 120.4
C18 C17 H17 120.4
O4 C18 C17 117.1(5)
O4 C18 C13 123.8(4)
C17 C18 C13 119.1(4)
O5 C19 C20 108.1(4)
O5 C19 H19A 110.1
C20 C19 H19A 110.1
O5 C19 H19B 110.1
C20 C19 H19B 110.1
H19A C19 H19B 108.4
N3 C20 C19 107.4(4)
N3 C20 H20A 110.2
C19 C20 H20A 110.2
N3 C20 H20B 110.2
C19 C20 H20B 110.2
H20A C20 H20B 108.5
N3 C21 C22 124.5(5)
N3 C21 H21 117.7
C22 C21 H21 117.7
C27 C22 C23 119.8(5)
C27 C22 C21 124.2(4)
C23 C22 C21 116.0(6)
C24 C23 C22 121.5(7)
C24 C23 H23 119.3
C22 C23 H23 119.3
C23 C24 C25 119.3(7)
C23 C24 H24 120.3
C25 C24 H24 120.3
C26 C25 C24 120.2(7)
C26 C25 H25 119.9
C24 C25 H25 119.9
C25 C26 C27 122.3(7)
C25 C26 H26 118.8
C27 C26 H26 118.8
O6 C27 C22 124.6(4)
O6 C27 C26 118.5(5)
C22 C27 C26 116.9(5)
O8 C28 C29 107.8(4)
O8 C28 H28A 110.2
C29 C28 H28A 110.2
O8 C28 H28B 110.2
C29 C28 H28B 110.2
H28A C28 H28B 108.5
N4 C29 C28 106.4(4)
N4 C29 H29A 110.4
C28 C29 H29A 110.4
N4 C29 H29B 110.4
C28 C29 H29B 110.4
H29A C29 H29B 108.6
N4 C30 C31 124.3(4)
N4 C30 H30 117.8
C31 C30 H30 117.8
C36 C31 C32 119.5(4)
C36 C31 C30 123.2(4)
C32 C31 C30 117.3(4)
C33 C32 C31 120.9(5)
C33 C32 H32 119.5
C31 C32 H32 119.5
C32 C33 C34 119.9(4)
C32 C33 H33 120.1
C34 C33 H33 120.1
C35 C34 C33 120.7(4)
C35 C34 H34 119.7
C33 C34 H34 119.7
C34 C35 C36 120.7(5)
C34 C35 H35 119.7
C36 C35 H35 119.7
O7 C36 C31 124.1(4)
O7 C36 C35 117.5(4)
C31 C36 C35 118.4(4)
O9 C37 H37A 109.5
O9 C37 H37B 109.5
H37A C37 H37B 109.5
O9 C37 H37C 109.5
H37A C37 H37C 109.5
H37B C37 H37C 109.5
O10 C38 H38A 109.5
O10 C38 H38B 109.5
H38A C38 H38B 109.5
O10 C38 H38C 109.5
H38A C38 H38C 109.5
H38B C38 H38C 109.5
O11 C39 H39A 109.5
O11 C39 H39B 109.5
H39A C39 H39B 109.5
O11 C39 H39C 109.5
H39A C39 H39C 109.5
H39B C39 H39C 109.5
C37 O9 Mn1 128.2(5)
C37 O9 H1W 108.5
Mn1 O9 H1W 92.3
C38 O10 Mn2 137.2(4)
C38 O10 H2W 112.0
Mn2 O10 H2W 101.6
C39 O11 Mn4 139.5(5)
C39 O11 H3W 112.6
Mn4 O11 H3W 104.7
Mn3 O12 H4W 117.3
Mn3 O12 H5W 97.5
H4W O12 H5W 108.8
N5A C40A S1A 174.0(11)
N5B C40B S1B 175.9(18)

loop_
_geom_bond_atom_site_label_1
_geom_bond_atom_site_label_2
_geom_bond_distance
Mn1 O2 1.916(3)
Mn1 N1 1.934(3)
Mn1 O3 1.957(2)
Mn1 O1 1.986(3)
Mn1 O9 2.466(4)
Mn1 Mn3 3.1378(7)
Mn1 Mn2 3.1634(7)
Mn2 O4 1.898(3)
Mn2 N2 1.943(3)
Mn2 O3 1.957(3)
Mn2 O8 1.964(3)
Mn2 O10 2.373(3)
Mn2 Mn4 3.1734(7)
Mn3 O6 1.904(3)
Mn3 N3 1.929(4)
Mn3 O1 1.956(3)
Mn3 O5 1.964(3)
Mn3 O12 2.476(4)
Mn3 O3 2.489(3)
Mn3 Mn4 3.1352(7)
Mn4 O7 1.895(3)
Mn4 N4 1.943(4)
Mn4 O5 1.949(3)
Mn4 O8 1.949(3)
Mn4 O11 2.383(5)
Mn4 O1 2.480(3)
O1 C1 1.440(5)
O2 C9 1.315(5)
O3 C10 1.440(4)
O4 C18 1.323(5)
O5 C19 1.430(5)
O6 C27 1.309(6)
O7 C36 1.335(5)
O8 C28 1.437(5)
N1 C3 1.282(5)
N1 C2 1.477(5)
N2 C12 1.296(5)
N2 C11 1.472(5)
N3 C21 1.300(6)
N3 C20 1.487(6)
N4 C30 1.275(5)
N4 C29 1.485(6)
C1 C2 1.526(6)
C1 H1A 0.9800
C1 H1B 0.9800
C2 H2A 0.9800
C2 H2B 0.9800
C3 C4 1.441(6)
C3 H3 0.9400
C4 C5 1.404(6)
C4 C9 1.433(6)
C5 C6 1.371(7)
C5 H5 0.9400
C6 C7 1.384(7)
C6 H6 0.9400
C7 C8 1.369(6)
C7 H7 0.9400
C8 C9 1.407(6)
C8 H8 0.9400
C10 C11 1.504(6)
C10 H10A 0.9800
C10 H10B 0.9800
C11 H11A 0.9800
C11 H11B 0.9800
C12 C13 1.430(6)
C12 H12 0.9400
C13 C14 1.412(6)
C13 C18 1.418(7)
C14 C15 1.373(9)
C14 H14 0.9400
C15 C16 1.362(9)
C15 H15 0.9400
C16 C17 1.397(8)
C16 H16 0.9400
C17 C18 1.416(6)
C17 H17 0.9400
C19 C20 1.511(7)
C19 H19A 0.9800
C19 H19B 0.9800
C20 H20A 0.9800
C20 H20B 0.9800
C21 C22 1.437(7)
C21 H21 0.9400
C22 C27 1.401(8)
C22 C23 1.415(7)
C23 C24 1.367(10)
C23 H23 0.9400
C24 C25 1.387(11)
C24 H24 0.9400
C25 C26 1.371(10)
C25 H25 0.9400
C26 C27 1.417(7)
C26 H26 0.9400
C28 C29 1.520(6)
C28 H28A 0.9800
C28 H28B 0.9800
C29 H29A 0.9800
C29 H29B 0.9800
C30 C31 1.456(6)
C30 H30 0.9400
C31 C36 1.403(6)
C31 C32 1.416(6)
C32 C33 1.370(7)
C32 H32 0.9400
C33 C34 1.384(7)
C33 H33 0.9400
C34 C35 1.384(6)
C34 H34 0.9400
C35 C36 1.414(6)
C35 H35 0.9400
C37 O9 1.450(7)
C37 H37A 0.9700
C37 H37B 0.9700
C37 H37C 0.9700
C38 O10 1.383(8)
C38 H38A 0.9700
C38 H38B 0.9700
C38 H38C 0.9700
C39 O11 1.330(8)
C39 H39A 0.9700
C39 H39B 0.9700
C39 H39C 0.9700
O9 H1W 0.8496
O10 H2W 0.8503
O11 H3W 0.8514
O12 H4W 0.8495
O12 H5W 0.8494
O13A O13B 1.00(2)
S1A C40A 1.6808(10)
N5A C40A 1.1413(10)
S1B C40B 1.6806(10)
N5B C40B 1.1407(10)

loop_
_geom_hbond_atom_site_label_D
_geom_hbond_atom_site_label_H
_geom_hbond_atom_site_label_A
_geom_hbond_distance_DH
_geom_hbond_distance_HA
_geom_hbond_distance_DA
_geom_hbond_angle_DHA
O9 H1W O6 0.85 1.83 2.679(5) 172.7
O10 H2W O2 0.85 1.86 2.689(4) 164.9
O11 H3W O4 0.85 1.89 2.716(5) 162.1
O12 H5W O7 0.85 1.92 2.734(6) 161.1

loop_
_geom_torsion_atom_site_label_1
_geom_torsion_atom_site_label_2
_geom_torsion_atom_site_label_3
_geom_torsion_atom_site_label_4
_geom_torsion
N2 Mn2 O4 C18 12.3(4)
O8 Mn2 O4 C18 -170.3(3)
O10 Mn2 O4 C18 -80.3(4)
Mn1 Mn2 O4 C18 -160.7(3)
Mn4 Mn2 O4 C18 154.2(3)
N4 Mn4 O7 C36 -23.8(3)
O5 Mn4 O7 C36 151.2(3)
O11 Mn4 O7 C36 65.2(4)
O1 Mn4 O7 C36 -133.8(3)
Mn3 Mn4 O7 C36 -172.0(3)
Mn2 Mn4 O7 C36 142.8(3)
Mn3 O1 C1 C2 -169.6(3)
Mn1 O1 C1 C2 -45.1(4)
Mn4 O1 C1 C2 76.2(4)
C3 N1 C2 C1 153.7(4)
Mn1 N1 C2 C1 -24.1(5)
O1 C1 C2 N1 44.6(5)
C2 N1 C3 C4 176.2(4)
Mn1 N1 C3 C4 -6.3(7)
N1 C3 C4 C5 -179.6(5)
N1 C3 C4 C9 -3.2(7)
C9 C4 C5 C6 -0.8(7)
C3 C4 C5 C6 175.7(4)
C4 C5 C6 C7 -0.4(7)
C5 C6 C7 C8 0.6(7)
C6 C7 C8 C9 0.4(8)
Mn1 O2 C9 C8 -175.9(3)
Mn1 O2 C9 C4 6.2(6)
C7 C8 C9 O2 -179.6(4)
C7 C8 C9 C4 -1.5(7)
C5 C4 C9 O2 179.6(4)
C3 C4 C9 O2 3.3(7)
C5 C4 C9 C8 1.7(6)
C3 C4 C9 C8 -174.6(4)
Mn2 O3 C10 C11 45.5(4)
Mn1 O3 C10 C11 175.9(3)
Mn3 O3 C10 C11 -71.9(4)
C12 N2 C11 C10 -149.4(4)
Mn2 N2 C11 C10 25.8(4)
O3 C10 C11 N2 -45.6(4)
C11 N2 C12 C13 -177.1(4)
Mn2 N2 C12 C13 8.3(6)
N2 C12 C13 C14 178.5(4)
N2 C12 C13 C18 -0.4(7)
C18 C13 C14 C15 1.0(7)
C12 C13 C14 C15 -178.1(5)
C13 C14 C15 C16 -1.1(9)
C14 C15 C16 C17 0.5(9)
C15 C16 C17 C18 0.4(8)
Mn2 O4 C18 C17 172.9(3)
Mn2 O4 C18 C13 -8.7(6)
C16 C17 C18 O4 178.0(4)
C16 C17 C18 C13 -0.5(6)
C14 C13 C18 O4 -178.5(4)
C12 C13 C18 O4 0.4(7)
C14 C13 C18 C17 -0.1(6)
C12 C13 C18 C17 178.8(4)
Mn4 O5 C19 C20 170.4(3)
Mn3 O5 C19 C20 42.5(4)
C21 N3 C20 C19 -149.5(4)
Mn3 N3 C20 C19 24.9(4)
O5 C19 C20 N3 -43.2(5)
C20 N3 C21 C22 -177.2(4)
Mn3 N3 C21 C22 9.1(6)
N3 C21 C22 C27 2.1(7)
N3 C21 C22 C23 179.5(4)
C27 C22 C23 C24 0.8(7)
C21 C22 C23 C24 -176.7(5)
C22 C23 C24 C25 0.6(9)
C23 C24 C25 C26 -1.2(10)
C24 C25 C26 C27 0.4(9)
Mn3 O6 C27 C22 -5.2(6)
Mn3 O6 C27 C26 174.7(3)
C23 C22 C27 O6 178.4(4)
C21 C22 C27 O6 -4.3(7)
C23 C22 C27 C26 -1.5(6)
C21 C22 C27 C26 175.7(4)
C25 C26 C27 O6 -179.0(5)
C25 C26 C27 C22 1.0(7)
Mn4 O8 C28 C29 -41.6(5)
Mn2 O8 C28 C29 -173.8(3)
C30 N4 C29 C28 140.4(5)
Mn4 N4 C29 C28 -29.5(5)
O8 C28 C29 N4 45.3(5)
C29 N4 C30 C31 179.3(5)
Mn4 N4 C30 C31 -12.2(7)
N4 C30 C31 C36 -3.6(8)
N4 C30 C31 C32 176.6(5)
C36 C31 C32 C33 -0.6(7)
C30 C31 C32 C33 179.2(5)
C31 C32 C33 C34 -0.2(8)
C32 C33 C34 C35 0.6(7)
C33 C34 C35 C36 -0.2(7)
Mn4 O7 C36 C31 16.6(6)
Mn4 O7 C36 C35 -163.2(3)
C32 C31 C36 O7 -178.9(4)
C30 C31 C36 O7 1.4(7)
C32 C31 C36 C35 1.0(6)
C30 C31 C36 C35 -178.8(4)
C34 C35 C36 O7 179.3(4)
C34 C35 C36 C31 -0.6(6)
